data_7702970
loop_
_publ_author_name
'Szkop, Kevin M.'
'Jupp, Andrew R.'
'Razumkov, Hlib'
'Stephan, Douglas W.'

_publ_section_title
;
 Avenue to phosphaalkenes from Ph<sub>3</sub>GePCO.
;
_journal_issue 3
_journal_name_full 'Dalton transactions (Cambridge, England : 2003)'
_journal_page_first 885
_journal_page_last 890
_journal_paper_doi 10.1039/c9dt04590b
_journal_volume 49
_journal_year 2020
_chemical_formula_moiety 'C45 H48 Ge O P2 Si'
_chemical_formula_sum 'C45 H48 Ge O P2 Si'
_chemical_formula_weight 767.45
_space_group_crystal_system triclinic
_space_group_IT_number 2
_space_group_name_Hall '-P 1'
_space_group_name_H-M_alt 'P -1'
_atom_sites_solution_hydrogens geom
_audit_creation_date 2019-12-08
_audit_creation_method
;
Olex2 1.2
(compiled 2018.05.29 svn.r3508 for OlexSys, GUI svn.r5506)
;
_audit_update_record
;
2019-12-12 deposited with the CCDC.	2019-12-13 downloaded from the CCDC.
;
_cell_angle_alpha 113.791(3)
_cell_angle_beta 94.049(3)
_cell_angle_gamma 110.342(3)
_cell_formula_units_Z 4
_cell_length_a 16.0049(15)
_cell_length_b 16.340(2)
_cell_length_c 18.646(2)
_cell_measurement_reflns_used 9353
_cell_measurement_temperature 149(2)
_cell_measurement_theta_max 27.30
_cell_measurement_theta_min 2.20
_cell_volume 4055.4(8)
_computing_cell_refinement 'Bruker SAINT'
_computing_data_collection 'Bruker APEX2'
_computing_data_reduction 'Bruker SAINT'
_computing_molecular_graphics 'Olex2 (Dolomanov et al., 2009)'
_computing_publication_material 'Olex2 (Dolomanov et al., 2009)'
_computing_structure_refinement 'ShelXL (Sheldrick, 2015)'
_computing_structure_solution 'SHELXS-97 (Sheldrick 2008)'
_diffrn_ambient_temperature 149.53
_diffrn_measured_fraction_theta_full 0.998
_diffrn_measured_fraction_theta_max 0.998
_diffrn_measurement_device_type 'Bruker APEX-II CCD'
_diffrn_measurement_method '\f and \w scans'
_diffrn_radiation_type MoK\a
_diffrn_radiation_wavelength 0.71073
_diffrn_reflns_av_R_equivalents 0.0891
_diffrn_reflns_av_unetI/netI 0.0783
_diffrn_reflns_Laue_measured_fraction_full 0.998
_diffrn_reflns_Laue_measured_fraction_max 0.998
_diffrn_reflns_limit_h_max 19
_diffrn_reflns_limit_h_min -16
_diffrn_reflns_limit_k_max 19
_diffrn_reflns_limit_k_min -19
_diffrn_reflns_limit_l_max 22
_diffrn_reflns_limit_l_min -22
_diffrn_reflns_number 77585
_diffrn_reflns_point_group_measured_fraction_full 0.998
_diffrn_reflns_point_group_measured_fraction_max 0.998
_diffrn_reflns_theta_full 25.000
_diffrn_reflns_theta_max 25.000
_diffrn_reflns_theta_min 1.437
_diffrn_standards_number 0
_exptl_absorpt_coefficient_mu 0.897
_exptl_absorpt_correction_type none
_exptl_crystal_colour yellow
_exptl_crystal_colour_primary yellow
_exptl_crystal_density_diffrn 1.257
_exptl_crystal_description shard
_exptl_crystal_F_000 1608
_exptl_crystal_size_max 0.13
_exptl_crystal_size_mid 0.06
_exptl_crystal_size_min 0.06
_refine_diff_density_max 0.369
_refine_diff_density_min -0.403
_refine_diff_density_rms 0.070
_refine_ls_extinction_method none
_refine_ls_goodness_of_fit_ref 0.988
_refine_ls_hydrogen_treatment constr
_refine_ls_matrix_type full
_refine_ls_number_parameters 913
_refine_ls_number_reflns 14251
_refine_ls_number_restraints 0
_refine_ls_restrained_S_all 0.988
_refine_ls_R_factor_all 0.0931
_refine_ls_R_factor_gt 0.0417
_refine_ls_shift/su_max 0.001
_refine_ls_shift/su_mean 0.000
_refine_ls_structure_factor_coef Fsqd
_refine_ls_weighting_details 'w=1/[\s^2^(Fo^2^)+(0.0462P)^2^] where P=(Fo^2^+2Fc^2^)/3'
_refine_ls_weighting_scheme calc
_refine_ls_wR_factor_gt 0.0892
_refine_ls_wR_factor_ref 0.1067
_reflns_Friedel_coverage 0.000
_reflns_number_gt 8771
_reflns_number_total 14251
_reflns_threshold_expression 'I > 2\s(I)'
_cod_data_source_file c9dt04590b2.cif
_cod_data_source_block kev013_0m
_cod_depositor_comments 'Adding full bibliography for 7702969--7702970.cif.'
_cod_database_code 7702970
_shelx_shelxl_version_number 2014/7
_shelx_space_group_comment
;
The symmetry employed for this shelxl refinement is uniquely defined
by the following loop, which should always be used as a source of
symmetry information in preference to the above space-group names.
They are only intended as comments.
;
_shelx_estimated_absorpt_t_max 0.948
_shelx_estimated_absorpt_t_min 0.892
_olex2_refinement_description
;
1. Fixed Uiso
 At 1.2 times of:
  All C(H) groups
 At 1.5 times of:
  All C(H,H,H) groups
2.a Aromatic/amide H refined with riding coordinates:
 C55(H55), C32(H32), C82(H82), C88(H88), C84(H84), C0AA(H0AA), C11(H11),
 C38(H38), C23(H23), C57(H57), C71(H71), C26(H26), C67(H67), C20(H20), C17(H17),
  C63(H63), C59(H59), C61(H61), C21(H21), C58(H58), C65(H65), C34(H34),
 C25(H25), C15(H15), C37(H37), C85(H85), C64(H64), C40(H40), C74(H74), C73(H73),
  C6AA(H6AA), C56(H56), C24(H24), C68(H68), C12(H12), C44(H44), C36(H36),
 C13(H13), C28(H28), C87(H87), C31(H31), C78(H78), C62(H62), C18(H18), C75(H75),
  C30(H30), C19(H19), C35(H35), C81(H81), C86(H86), C29(H29), C69(H69),
 C76(H76), C70(H70), C41(H41), C42(H42), C14(H14), C43(H43), C79(H79), C80(H80)
2.b Idealised Me refined as rotating group:
 C47(H47A,H47B,H47C), C52(H52A,H52B,H52C), C51(H51A,H51B,H51C), C7(H7A,H7B,
 H7C), C53(H53A,H53B,H53C), C9(H9A,H9B,H9C), C5(H5A,H5B,H5C), C8(H8A,H8B,H8C),
 C49(H49A,H49B,H49C), C48(H48A,H48B,H48C), C4(H4A,H4B,H4C), C3(H3A,H3B,H3C)
;
_olex2_submission_special_instructions 'No special instructions were received'

loop_
_space_group_symop_operation_xyz
'x, y, z'
'-x, -y, -z'

loop_
_atom_site_label
_atom_site_type_symbol
_atom_site_fract_x
_atom_site_fract_y
_atom_site_fract_z
_atom_site_U_iso_or_equiv
_atom_site_adp_type
_atom_site_occupancy
_atom_site_site_symmetry_order
_atom_site_calc_flag
_atom_site_refinement_flags_posn
Ge2 Ge 0.79937(2) 0.77985(2) 0.26633(2) 0.01842(10) Uani 1 1 d .
Ge1 Ge 0.69925(2) 0.73177(2) 0.74509(2) 0.01935(11) Uani 1 1 d .
P3 P 0.66683(6) 0.72509(6) 0.16968(5) 0.0233(2) Uani 1 1 d .
P2 P 0.94687(6) 0.66711(6) 0.86816(5) 0.0230(2) Uani 1 1 d .
P4 P 0.54328(6) 0.81961(6) 0.12894(5) 0.0227(2) Uani 1 1 d .
P1 P 0.82969(6) 0.77437(6) 0.83919(6) 0.0241(2) Uani 1 1 d .
Si2 Si 0.66950(6) 1.01052(6) 0.31396(5) 0.0178(2) Uani 1 1 d .
Si1 Si 0.81751(6) 0.49031(7) 0.68674(6) 0.0191(2) Uani 1 1 d .
O2 O 0.69206(14) 0.91406(15) 0.25639(13) 0.0221(5) Uani 1 1 d .
O1 O 0.79204(14) 0.58168(15) 0.75037(13) 0.0203(5) Uani 1 1 d .
C33 C 0.8368(2) 0.4109(2) 0.72968(19) 0.0187(8) Uani 1 1 d .
C54 C 0.8131(2) 0.6586(2) 0.2461(2) 0.0194(8) Uani 1 1 d .
C66 C 0.9069(2) 0.8632(2) 0.24620(19) 0.0192(8) Uani 1 1 d .
C10 C 0.5873(2) 0.6449(2) 0.75680(19) 0.0215(8) Uani 1 1 d .
C83 C 0.6588(2) 1.0887(2) 0.26652(19) 0.0210(8) Uani 1 1 d .
C60 C 0.7902(2) 0.8376(2) 0.37783(19) 0.0196(8) Uani 1 1 d .
C77 C 0.5657(2) 0.9707(2) 0.35169(19) 0.0218(8) Uani 1 1 d .
C55 C 0.8029(2) 0.5884(2) 0.1684(2) 0.0276(9) Uani 1 1 d .
H55 H 0.7914 0.6006 0.1238 0.033 Uiso 1 1 calc R
C32 C 0.9875(2) 0.5197(3) 0.6324(2) 0.0277(9) Uani 1 1 d .
H32 H 0.9924 0.4698 0.6441 0.033 Uiso 1 1 calc R
C16 C 0.6930(2) 0.8594(2) 0.7799(2) 0.0204(8) Uani 1 1 d .
C22 C 0.7039(2) 0.6841(2) 0.63267(19) 0.0199(8) Uani 1 1 d .
C82 C 0.5170(2) 1.0293(3) 0.3771(2) 0.0308(9) Uani 1 1 d .
H82 H 0.5364 1.0887 0.3728 0.037 Uiso 1 1 calc R
C72 C 0.7744(2) 1.0864(2) 0.3995(2) 0.0202(8) Uani 1 1 d .
C88 C 0.7359(2) 1.1664(2) 0.2722(2) 0.0262(9) Uani 1 1 d .
H88 H 0.7945 1.1782 0.2994 0.031 Uiso 1 1 calc R
C1 C 0.8480(2) 0.6714(2) 0.81317(19) 0.0197(8) Uani 1 1 d .
C45 C 0.6413(2) 0.8236(2) 0.19223(19) 0.0202(8) Uani 1 1 d .
C84 C 0.5733(2) 1.0753(3) 0.2271(2) 0.0251(8) Uani 1 1 d .
H84 H 0.5190 1.0234 0.2226 0.030 Uiso 1 1 calc R
C27 C 0.9128(2) 0.5447(2) 0.64641(19) 0.0226(8) Uani 1 1 d .
C0AA C 0.7696(2) 1.1521(2) 0.4739(2) 0.0302(9) Uani 1 1 d .
H0AA H 0.7128 1.1571 0.4798 0.036 Uiso 1 1 calc R
C11 C 0.5883(2) 0.5870(2) 0.7940(2) 0.0263(9) Uani 1 1 d .
H11 H 0.6451 0.5882 0.8143 0.032 Uiso 1 1 calc R
C38 C 0.9235(2) 0.4225(3) 0.7635(2) 0.0258(9) Uani 1 1 d .
H38 H 0.9769 0.4742 0.7664 0.031 Uiso 1 1 calc R
C23 C 0.7725(2) 0.7384(3) 0.6078(2) 0.0281(9) Uani 1 1 d .
H23 H 0.8189 0.7994 0.6472 0.034 Uiso 1 1 calc R
C57 C 0.8257(2) 0.4828(3) 0.2193(3) 0.0392(11) Uani 1 1 d .
H57 H 0.8298 0.4228 0.2099 0.047 Uiso 1 1 calc R
C71 C 0.9922(2) 0.8631(3) 0.2657(2) 0.0285(9) Uani 1 1 d .
H71 H 0.9985 0.8239 0.2901 0.034 Uiso 1 1 calc R
C26 C 0.6381(2) 0.5946(2) 0.5730(2) 0.0259(9) Uani 1 1 d .
H26 H 0.5906 0.5553 0.5879 0.031 Uiso 1 1 calc R
C67 C 0.8997(2) 0.9204(2) 0.2095(2) 0.0269(9) Uani 1 1 d .
H67 H 0.8417 0.9211 0.1955 0.032 Uiso 1 1 calc R
C20 C 0.6799(2) 0.9903(3) 0.7557(3) 0.0372(10) Uani 1 1 d .
H20 H 0.6723 1.0156 0.7191 0.045 Uiso 1 1 calc R
C17 C 0.7018(2) 0.9164(3) 0.8610(2) 0.0307(9) Uani 1 1 d .
H17 H 0.7093 0.8919 0.8982 0.037 Uiso 1 1 calc R
C39 C 0.7092(2) 0.4158(2) 0.6040(2) 0.0215(8) Uani 1 1 d .
C63 C 0.7721(2) 0.9228(3) 0.5362(2) 0.0309(9) Uani 1 1 d .
H63 H 0.7656 0.9528 0.5897 0.037 Uiso 1 1 calc R
C59 C 0.8305(2) 0.6380(3) 0.3094(2) 0.0254(8) Uani 1 1 d .
H59 H 0.8385 0.6849 0.3632 0.030 Uiso 1 1 calc R
C61 C 0.7067(2) 0.8049(3) 0.3968(2) 0.0308(9) Uani 1 1 d .
H61 H 0.6549 0.7522 0.3553 0.037 Uiso 1 1 calc R
C21 C 0.6815(2) 0.8975(3) 0.7271(2) 0.0290(9) Uani 1 1 d .
H21 H 0.6747 0.8601 0.6710 0.035 Uiso 1 1 calc R
C58 C 0.8366(2) 0.5507(3) 0.2964(3) 0.0339(10) Uani 1 1 d .
H58 H 0.8482 0.5381 0.3407 0.041 Uiso 1 1 calc R
C65 C 0.8648(2) 0.9125(3) 0.4409(2) 0.0299(9) Uani 1 1 d .
H65 H 0.9232 0.9357 0.4300 0.036 Uiso 1 1 calc R
C34 C 0.7604(2) 0.3330(2) 0.7263(2) 0.0251(8) Uani 1 1 d .
H34 H 0.7007 0.3219 0.7022 0.030 Uiso 1 1 calc R
C25 C 0.6402(2) 0.5615(3) 0.4927(2) 0.0306(9) Uani 1 1 d .
H25 H 0.5944 0.5002 0.4531 0.037 Uiso 1 1 calc R
C15 C 0.5033(2) 0.6423(3) 0.7292(2) 0.0301(9) Uani 1 1 d .
H15 H 0.5012 0.6824 0.7044 0.036 Uiso 1 1 calc R
C37 C 0.9329(2) 0.3603(3) 0.7926(2) 0.0329(9) Uani 1 1 d .
H37 H 0.9926 0.3688 0.8142 0.039 Uiso 1 1 calc R
C50 C 0.4449(2) 0.6939(2) 0.0916(2) 0.0278(9) Uani 1 1 d .
C85 C 0.5671(3) 1.1364(3) 0.1947(2) 0.0336(10) Uani 1 1 d .
H85 H 0.5088 1.1264 0.1683 0.040 Uiso 1 1 calc R
C64 C 0.8558(2) 0.9538(3) 0.5189(2) 0.0331(10) Uani 1 1 d .
H64 H 0.9081 1.0042 0.5611 0.040 Uiso 1 1 calc R
C40 C 0.6227(2) 0.4057(2) 0.6195(2) 0.0303(9) Uani 1 1 d .
H40 H 0.6181 0.4361 0.6736 0.036 Uiso 1 1 calc R
C74 C 0.9366(2) 1.1435(3) 0.4591(2) 0.0351(10) Uani 1 1 d .
H74 H 0.9941 1.1406 0.4533 0.042 Uiso 1 1 calc R
C73 C 0.8598(2) 1.0847(2) 0.3939(2) 0.0288(9) Uani 1 1 d .
H73 H 0.8661 1.0420 0.3439 0.035 Uiso 1 1 calc R
C2 C 0.9044(2) 0.6584(3) 0.9591(2) 0.0313(9) Uani 1 1 d .
C6AA C 0.7085(3) 0.6171(3) 0.4701(2) 0.0349(10) Uani 1 1 d .
H6AA H 0.7100 0.5941 0.4148 0.042 Uiso 1 1 calc R
C56 C 0.8089(2) 0.5015(3) 0.1549(3) 0.0379(10) Uani 1 1 d .
H56 H 0.8016 0.4544 0.1014 0.045 Uiso 1 1 calc R
C24 C 0.7751(3) 0.7062(3) 0.5274(2) 0.0337(10) Uani 1 1 d .
H24 H 0.8222 0.7451 0.5119 0.040 Uiso 1 1 calc R
C6 C 1.0503(2) 0.7872(3) 0.9003(2) 0.0337(10) Uani 1 1 d .
C68 C 0.9758(3) 0.9766(3) 0.1932(2) 0.0361(10) Uani 1 1 d .
H68 H 0.9695 1.0148 0.1677 0.043 Uiso 1 1 calc R
C12 C 0.5069(3) 0.5272(3) 0.8021(2) 0.0369(10) Uani 1 1 d .
H12 H 0.5088 0.4879 0.8278 0.044 Uiso 1 1 calc R
C47 C 0.6698(3) 0.9342(3) 0.0791(2) 0.0435(11) Uani 1 1 d .
H47A H 0.6431 0.9817 0.1024 0.065 Uiso 1 1 calc GR
H47B H 0.6985 0.9450 0.0370 0.065 Uiso 1 1 calc GR
H47C H 0.7164 0.9425 0.1215 0.065 Uiso 1 1 calc GR
C44 C 0.7119(3) 0.3688(3) 0.5235(2) 0.0333(9) Uani 1 1 d .
H44 H 0.7695 0.3740 0.5111 0.040 Uiso 1 1 calc R
C46 C 0.5948(3) 0.8309(3) 0.0422(2) 0.0318(9) Uani 1 1 d .
C36 C 0.8566(3) 0.2855(3) 0.7907(2) 0.0369(10) Uani 1 1 d .
H36 H 0.8637 0.2439 0.8122 0.044 Uiso 1 1 calc R
C13 C 0.4248(3) 0.5243(3) 0.7736(2) 0.0395(11) Uani 1 1 d .
H13 H 0.3694 0.4827 0.7788 0.047 Uiso 1 1 calc R
C28 C 0.9084(3) 0.6165(3) 0.6261(2) 0.0378(10) Uani 1 1 d .
H28 H 0.8580 0.6343 0.6339 0.045 Uiso 1 1 calc R
C87 C 0.7297(3) 1.2271(3) 0.2395(2) 0.0362(10) Uani 1 1 d .
H87 H 0.7838 1.2793 0.2440 0.043 Uiso 1 1 calc R
C31 C 1.0542(2) 0.5661(3) 0.6021(2) 0.0348(10) Uani 1 1 d .
H31 H 1.1046 0.5483 0.5936 0.042 Uiso 1 1 calc R
C78 C 0.5350(3) 0.8843(3) 0.3599(2) 0.0361(10) Uani 1 1 d .
H78 H 0.5663 0.8424 0.3436 0.043 Uiso 1 1 calc R
C62 C 0.6971(2) 0.8474(3) 0.4746(2) 0.0381(10) Uani 1 1 d .
H62 H 0.6388 0.8247 0.4860 0.046 Uiso 1 1 calc R
C18 C 0.6998(3) 1.0078(3) 0.8894(2) 0.0414(11) Uani 1 1 d .
H18 H 0.7059 1.0452 0.9454 0.050 Uiso 1 1 calc R
C75 C 0.9290(3) 1.2059(3) 0.5322(2) 0.0383(10) Uani 1 1 d .
H75 H 0.9808 1.2457 0.5772 0.046 Uiso 1 1 calc R
C30 C 1.0483(3) 0.6380(3) 0.5840(2) 0.0367(10) Uani 1 1 d .
H30 H 1.0949 0.6706 0.5640 0.044 Uiso 1 1 calc R
C19 C 0.6891(3) 1.0444(3) 0.8362(3) 0.0438(11) Uani 1 1 d .
H19 H 0.6882 1.1074 0.8556 0.053 Uiso 1 1 calc R
C35 C 0.7701(3) 0.2717(3) 0.7575(2) 0.0323(9) Uani 1 1 d .
H35 H 0.7173 0.2204 0.7560 0.039 Uiso 1 1 calc R
C52 C 0.4522(2) 0.6032(3) 0.0263(2) 0.0401(11) Uani 1 1 d .
H52A H 0.4547 0.6098 -0.0236 0.060 Uiso 1 1 calc GR
H52B H 0.3983 0.5440 0.0157 0.060 Uiso 1 1 calc GR
H52C H 0.5081 0.5983 0.0452 0.060 Uiso 1 1 calc GR
C51 C 0.3599(2) 0.7039(3) 0.0591(3) 0.0494(12) Uani 1 1 d .
H51A H 0.3546 0.7614 0.1002 0.074 Uiso 1 1 calc GR
H51B H 0.3047 0.6448 0.0463 0.074 Uiso 1 1 calc GR
H51C H 0.3661 0.7118 0.0102 0.074 Uiso 1 1 calc GR
C81 C 0.4422(3) 1.0040(4) 0.4080(2) 0.0488(12) Uani 1 1 d .
H81 H 0.4108 1.0456 0.4251 0.059 Uiso 1 1 calc R
C86 C 0.6459(3) 1.2120(3) 0.2009(2) 0.0387(10) Uani 1 1 d .
H86 H 0.6418 1.2536 0.1782 0.046 Uiso 1 1 calc R
C29 C 0.9741(3) 0.6626(3) 0.5952(2) 0.0434(11) Uani 1 1 d .
H29 H 0.9686 0.7110 0.5816 0.052 Uiso 1 1 calc R
C69 C 1.0604(3) 0.9773(3) 0.2137(2) 0.0383(11) Uani 1 1 d .
H69 H 1.1127 1.0167 0.2032 0.046 Uiso 1 1 calc R
C76 C 0.8450(3) 1.2099(3) 0.5390(2) 0.0393(10) Uani 1 1 d .
H76 H 0.8391 1.2529 0.5890 0.047 Uiso 1 1 calc R
C70 C 1.0688(2) 0.9204(3) 0.2497(2) 0.0369(10) Uani 1 1 d .
H70 H 1.1270 0.9203 0.2636 0.044 Uiso 1 1 calc R
C7 C 1.0546(3) 0.8826(3) 0.9673(2) 0.0450(11) Uani 1 1 d .
H7A H 1.0006 0.8933 0.9528 0.068 Uiso 1 1 calc GR
H7B H 1.1105 0.9376 0.9738 0.068 Uiso 1 1 calc GR
H7C H 1.0555 0.8781 1.0181 0.068 Uiso 1 1 calc GR
C41 C 0.5437(3) 0.3519(3) 0.5570(3) 0.0418(11) Uani 1 1 d .
H41 H 0.4858 0.3464 0.5686 0.050 Uiso 1 1 calc R
C53 C 0.4305(2) 0.6787(3) 0.1663(2) 0.0362(10) Uani 1 1 d .
H53A H 0.4814 0.6670 0.1861 0.054 Uiso 1 1 calc GR
H53B H 0.3724 0.6220 0.1520 0.054 Uiso 1 1 calc GR
H53C H 0.4284 0.7375 0.2086 0.054 Uiso 1 1 calc GR
C42 C 0.5488(3) 0.3065(3) 0.4780(3) 0.0482(12) Uani 1 1 d .
H42 H 0.4946 0.2695 0.4353 0.058 Uiso 1 1 calc R
C9 C 1.0595(2) 0.7982(3) 0.8233(2) 0.0411(11) Uani 1 1 d .
H9A H 1.0562 0.7369 0.7803 0.062 Uiso 1 1 calc GR
H9B H 1.1187 0.8517 0.8338 0.062 Uiso 1 1 calc GR
H9C H 1.0095 0.8132 0.8065 0.062 Uiso 1 1 calc GR
C5 C 0.8206(3) 0.5603(3) 0.9241(2) 0.0506(12) Uani 1 1 d .
H5A H 0.7729 0.5607 0.8885 0.076 Uiso 1 1 calc GR
H5B H 0.7968 0.5501 0.9682 0.076 Uiso 1 1 calc GR
H5C H 0.8384 0.5071 0.8930 0.076 Uiso 1 1 calc GR
C14 C 0.4225(2) 0.5826(3) 0.7370(2) 0.0383(10) Uani 1 1 d .
H14 H 0.3655 0.5815 0.7173 0.046 Uiso 1 1 calc R
C43 C 0.6334(3) 0.3151(3) 0.4616(2) 0.0449(11) Uani 1 1 d .
H43 H 0.6374 0.2839 0.4074 0.054 Uiso 1 1 calc R
C8 C 1.1331(2) 0.7685(3) 0.9257(3) 0.0501(12) Uani 1 1 d .
H8A H 1.1334 0.7681 0.9781 0.075 Uiso 1 1 calc GR
H8B H 1.1903 0.8206 0.9300 0.075 Uiso 1 1 calc GR
H8C H 1.1283 0.7049 0.8850 0.075 Uiso 1 1 calc GR
C79 C 0.4594(3) 0.8587(3) 0.3917(2) 0.0527(14) Uani 1 1 d .
H79 H 0.4399 0.8004 0.3978 0.063 Uiso 1 1 calc R
C49 C 0.6386(3) 0.7600(3) 0.0016(2) 0.0550(13) Uani 1 1 d .
H49A H 0.6910 0.7724 0.0411 0.082 Uiso 1 1 calc GR
H49B H 0.6598 0.7699 -0.0435 0.082 Uiso 1 1 calc GR
H49C H 0.5932 0.6923 -0.0187 0.082 Uiso 1 1 calc GR
C80 C 0.4133(3) 0.9183(4) 0.4140(2) 0.0593(15) Uani 1 1 d .
H80 H 0.3604 0.8998 0.4339 0.071 Uiso 1 1 calc R
C48 C 0.5196(3) 0.8191(4) -0.0208(3) 0.0668(15) Uani 1 1 d .
H48A H 0.4739 0.7509 -0.0476 0.100 Uiso 1 1 calc GR
H48B H 0.5467 0.8364 -0.0610 0.100 Uiso 1 1 calc GR
H48C H 0.4898 0.8626 0.0058 0.100 Uiso 1 1 calc GR
C4 C 0.8767(3) 0.7389(3) 1.0112(3) 0.0625(14) Uani 1 1 d .
H4A H 0.9308 0.8018 1.0371 0.094 Uiso 1 1 calc GR
H4B H 0.8512 0.7238 1.0529 0.094 Uiso 1 1 calc GR
H4C H 0.8303 0.7432 0.9773 0.094 Uiso 1 1 calc GR
C3 C 0.9797(3) 0.6555(4) 1.0116(3) 0.0807(18) Uani 1 1 d .
H3A H 0.9995 0.6054 0.9779 0.121 Uiso 1 1 calc GR
H3B H 0.9559 0.6396 1.0535 0.121 Uiso 1 1 calc GR
H3C H 1.0321 0.7198 1.0371 0.121 Uiso 1 1 calc GR

loop_
_atom_site_aniso_label
_atom_site_aniso_U_11
_atom_site_aniso_U_22
_atom_site_aniso_U_33
_atom_site_aniso_U_23
_atom_site_aniso_U_13
_atom_site_aniso_U_12
Ge2 0.0184(2) 0.0190(2) 0.0189(2) 0.00931(17) 0.00483(16) 0.00806(16)
Ge1 0.0182(2) 0.0193(2) 0.0189(2) 0.00861(17) 0.00517(16) 0.00600(16)
P3 0.0240(5) 0.0196(5) 0.0215(5) 0.0045(4) -0.0011(4) 0.0109(4)
P2 0.0211(5) 0.0214(5) 0.0204(5) 0.0052(4) 0.0005(4) 0.0081(4)
P4 0.0231(5) 0.0236(5) 0.0191(5) 0.0066(4) -0.0001(4) 0.0118(4)
P1 0.0231(5) 0.0192(5) 0.0235(5) 0.0049(4) 0.0002(4) 0.0084(4)
Si2 0.0182(5) 0.0172(5) 0.0174(5) 0.0070(4) 0.0034(4) 0.0078(4)
Si1 0.0186(5) 0.0167(5) 0.0192(5) 0.0063(4) 0.0031(4) 0.0070(4)
O2 0.0224(12) 0.0188(13) 0.0182(13) 0.0031(11) -0.0004(10) 0.0083(11)
O1 0.0175(12) 0.0190(13) 0.0206(13) 0.0068(11) 0.0014(10) 0.0066(10)
C33 0.0195(19) 0.0162(18) 0.0167(18) 0.0041(15) 0.0036(15) 0.0076(15)
C54 0.0115(17) 0.0213(19) 0.027(2) 0.0126(17) 0.0073(15) 0.0059(15)
C66 0.0236(19) 0.0174(18) 0.0139(18) 0.0039(15) 0.0062(15) 0.0092(15)
C10 0.0199(19) 0.0186(19) 0.0166(19) 0.0033(16) 0.0065(15) 0.0029(15)
C83 0.025(2) 0.0200(19) 0.0193(19) 0.0089(16) 0.0065(16) 0.0101(16)
C60 0.0220(19) 0.0200(19) 0.0204(19) 0.0094(16) 0.0071(16) 0.0119(16)
C77 0.0189(18) 0.0203(19) 0.0156(19) 0.0060(16) -0.0019(15) 0.0003(15)
C55 0.028(2) 0.029(2) 0.026(2) 0.0111(18) 0.0079(17) 0.0134(17)
C32 0.032(2) 0.033(2) 0.025(2) 0.0186(18) 0.0076(17) 0.0160(18)
C16 0.0119(17) 0.0208(19) 0.026(2) 0.0111(16) 0.0059(15) 0.0029(15)
C22 0.0210(19) 0.0207(19) 0.0186(19) 0.0085(16) 0.0063(15) 0.0093(16)
C82 0.026(2) 0.039(2) 0.026(2) 0.0138(18) 0.0090(17) 0.0131(18)
C72 0.0239(19) 0.0172(18) 0.022(2) 0.0104(16) 0.0035(16) 0.0093(15)
C88 0.023(2) 0.029(2) 0.029(2) 0.0173(18) 0.0079(17) 0.0091(17)
C1 0.0165(17) 0.0229(19) 0.0166(19) 0.0088(16) 0.0035(15) 0.0050(15)
C45 0.0200(18) 0.0218(19) 0.0179(19) 0.0075(16) 0.0071(15) 0.0089(16)
C84 0.026(2) 0.029(2) 0.026(2) 0.0158(18) 0.0051(17) 0.0139(17)
C27 0.0217(19) 0.021(2) 0.0173(19) 0.0042(16) -0.0002(15) 0.0072(16)
C0AA 0.027(2) 0.031(2) 0.028(2) 0.0114(18) 0.0106(18) 0.0081(18)
C11 0.029(2) 0.024(2) 0.027(2) 0.0111(17) 0.0149(17) 0.0111(17)
C38 0.025(2) 0.027(2) 0.024(2) 0.0095(17) 0.0055(16) 0.0118(17)
C23 0.027(2) 0.024(2) 0.028(2) 0.0105(17) 0.0083(17) 0.0071(17)
C57 0.030(2) 0.029(2) 0.070(3) 0.028(2) 0.022(2) 0.0169(19)
C71 0.026(2) 0.029(2) 0.025(2) 0.0114(18) 0.0037(17) 0.0069(17)
C26 0.024(2) 0.023(2) 0.030(2) 0.0123(18) 0.0082(17) 0.0088(17)
C67 0.032(2) 0.025(2) 0.028(2) 0.0119(17) 0.0136(17) 0.0144(18)
C20 0.034(2) 0.040(3) 0.056(3) 0.034(2) 0.008(2) 0.020(2)
C17 0.039(2) 0.029(2) 0.026(2) 0.0124(18) 0.0056(18) 0.0174(18)
C39 0.027(2) 0.0124(18) 0.021(2) 0.0053(16) -0.0010(16) 0.0075(15)
C63 0.036(2) 0.030(2) 0.020(2) 0.0071(18) 0.0095(18) 0.0100(18)
C59 0.0212(19) 0.032(2) 0.028(2) 0.0161(18) 0.0081(16) 0.0134(17)
C61 0.021(2) 0.038(2) 0.027(2) 0.0121(19) 0.0070(17) 0.0077(17)
C21 0.025(2) 0.034(2) 0.032(2) 0.0196(19) 0.0061(17) 0.0107(17)
C58 0.031(2) 0.043(3) 0.053(3) 0.036(2) 0.018(2) 0.023(2)
C65 0.019(2) 0.033(2) 0.031(2) 0.0127(19) 0.0071(17) 0.0054(17)
C34 0.0212(19) 0.025(2) 0.025(2) 0.0105(17) 0.0025(16) 0.0076(17)
C25 0.030(2) 0.026(2) 0.024(2) 0.0055(18) 0.0046(17) 0.0049(17)
C15 0.025(2) 0.032(2) 0.027(2) 0.0129(18) 0.0058(17) 0.0072(18)
C37 0.031(2) 0.039(2) 0.034(2) 0.019(2) 0.0053(18) 0.018(2)
C50 0.0200(19) 0.025(2) 0.029(2) 0.0039(17) -0.0015(16) 0.0091(16)
C85 0.032(2) 0.045(3) 0.038(2) 0.027(2) 0.0070(19) 0.022(2)
C64 0.030(2) 0.030(2) 0.024(2) 0.0078(18) 0.0025(17) 0.0022(18)
C40 0.027(2) 0.0166(19) 0.034(2) 0.0027(17) -0.0017(18) 0.0067(17)
C74 0.023(2) 0.030(2) 0.047(3) 0.016(2) -0.0036(19) 0.0092(18)
C73 0.029(2) 0.026(2) 0.030(2) 0.0096(18) 0.0054(18) 0.0138(18)
C2 0.036(2) 0.037(2) 0.019(2) 0.0113(18) 0.0036(17) 0.0141(19)
C6AA 0.044(2) 0.038(2) 0.021(2) 0.0111(19) 0.0118(19) 0.017(2)
C56 0.035(2) 0.024(2) 0.045(3) 0.005(2) 0.013(2) 0.0129(19)
C24 0.040(2) 0.036(2) 0.031(2) 0.020(2) 0.0191(19) 0.0129(19)
C6 0.022(2) 0.027(2) 0.036(2) 0.0018(18) -0.0018(18) 0.0087(17)
C68 0.050(3) 0.027(2) 0.037(2) 0.0199(19) 0.020(2) 0.014(2)
C12 0.046(3) 0.028(2) 0.041(3) 0.021(2) 0.024(2) 0.013(2)
C47 0.054(3) 0.049(3) 0.028(2) 0.019(2) 0.019(2) 0.018(2)
C44 0.033(2) 0.027(2) 0.029(2) 0.0068(18) -0.0040(18) 0.0105(18)
C46 0.039(2) 0.040(2) 0.015(2) 0.0122(18) 0.0042(17) 0.017(2)
C36 0.041(2) 0.041(2) 0.043(3) 0.029(2) 0.008(2) 0.020(2)
C13 0.034(2) 0.028(2) 0.040(3) 0.009(2) 0.022(2) 0.0009(19)
C28 0.039(2) 0.040(2) 0.053(3) 0.031(2) 0.024(2) 0.023(2)
C87 0.034(2) 0.038(2) 0.048(3) 0.031(2) 0.014(2) 0.0125(19)
C31 0.025(2) 0.047(3) 0.035(2) 0.020(2) 0.0133(18) 0.0154(19)
C78 0.042(2) 0.026(2) 0.026(2) 0.0116(18) -0.0045(18) 0.0005(19)
C62 0.029(2) 0.046(3) 0.037(2) 0.018(2) 0.0195(19) 0.012(2)
C18 0.048(3) 0.031(2) 0.034(2) 0.002(2) 0.002(2) 0.019(2)
C75 0.040(3) 0.030(2) 0.029(2) 0.014(2) -0.0085(19) -0.0001(19)
C30 0.032(2) 0.037(2) 0.040(3) 0.024(2) 0.0129(19) 0.0061(19)
C19 0.038(2) 0.024(2) 0.062(3) 0.011(2) 0.005(2) 0.016(2)
C35 0.033(2) 0.026(2) 0.038(2) 0.0199(19) 0.0087(19) 0.0059(18)
C52 0.031(2) 0.028(2) 0.039(2) 0.0000(19) -0.0009(19) 0.0078(18)
C51 0.025(2) 0.043(3) 0.056(3) 0.006(2) -0.011(2) 0.011(2)
C81 0.029(2) 0.090(4) 0.025(2) 0.024(2) 0.0080(19) 0.025(2)
C86 0.042(3) 0.044(3) 0.051(3) 0.037(2) 0.012(2) 0.022(2)
C29 0.052(3) 0.040(3) 0.057(3) 0.035(2) 0.027(2) 0.022(2)
C69 0.037(3) 0.023(2) 0.035(2) 0.0051(19) 0.015(2) -0.0016(19)
C76 0.043(3) 0.034(2) 0.018(2) 0.0034(18) 0.0015(19) 0.003(2)
C70 0.021(2) 0.037(2) 0.036(2) 0.008(2) 0.0061(18) 0.0053(18)
C7 0.029(2) 0.026(2) 0.050(3) -0.001(2) -0.002(2) 0.0033(18)
C41 0.027(2) 0.032(2) 0.059(3) 0.018(2) -0.004(2) 0.0086(19)
C53 0.023(2) 0.030(2) 0.043(3) 0.012(2) 0.0031(18) 0.0036(17)
C42 0.039(3) 0.035(3) 0.051(3) 0.018(2) -0.023(2) 0.003(2)
C9 0.027(2) 0.033(2) 0.052(3) 0.017(2) 0.012(2) 0.0026(18)
C5 0.061(3) 0.047(3) 0.034(3) 0.021(2) 0.017(2) 0.008(2)
C14 0.022(2) 0.039(2) 0.038(2) 0.010(2) 0.0078(18) 0.0047(19)
C43 0.058(3) 0.031(2) 0.027(2) 0.0077(19) -0.010(2) 0.009(2)
C8 0.026(2) 0.041(3) 0.060(3) 0.008(2) -0.005(2) 0.008(2)
C79 0.051(3) 0.047(3) 0.029(3) 0.026(2) -0.012(2) -0.019(2)
C49 0.081(3) 0.057(3) 0.038(3) 0.022(2) 0.035(2) 0.037(3)
C80 0.024(2) 0.096(4) 0.028(3) 0.027(3) -0.001(2) -0.006(3)
C48 0.058(3) 0.103(4) 0.046(3) 0.048(3) 0.005(2) 0.026(3)
C4 0.101(4) 0.048(3) 0.037(3) 0.015(2) 0.038(3) 0.030(3)
C3 0.070(4) 0.142(5) 0.061(4) 0.074(4) 0.013(3) 0.046(4)

loop_
_atom_type_symbol
_atom_type_description
_atom_type_scat_dispersion_real
_atom_type_scat_dispersion_imag
_atom_type_scat_source
C C 0.0033 0.0016 'International Tables Vol C Tables 4.2.6.8 and 6.1.1.4'
H H 0.0000 0.0000 'International Tables Vol C Tables 4.2.6.8 and 6.1.1.4'
Ge Ge 0.1547 1.8001 'International Tables Vol C Tables 4.2.6.8 and 6.1.1.4'
O O 0.0106 0.0060 'International Tables Vol C Tables 4.2.6.8 and 6.1.1.4'
P P 0.1023 0.0942 'International Tables Vol C Tables 4.2.6.8 and 6.1.1.4'
Si Si 0.0817 0.0704 'International Tables Vol C Tables 4.2.6.8 and 6.1.1.4'

loop_
_geom_angle_atom_site_label_1
_geom_angle_atom_site_label_2
_geom_angle_atom_site_label_3
_geom_angle
C54 Ge2 P3 102.84(10)
C54 Ge2 C66 107.28(13)
C66 Ge2 P3 111.10(10)
C60 Ge2 P3 114.87(10)
C60 Ge2 C54 106.64(14)
C60 Ge2 C66 113.17(13)
C10 Ge1 P1 112.64(11)
C10 Ge1 C16 107.02(13)
C16 Ge1 P1 100.73(10)
C22 Ge1 P1 117.49(10)
C22 Ge1 C10 110.62(13)
C22 Ge1 C16 107.21(14)
C45 P3 Ge2 105.68(12)
C1 P2 C2 101.37(15)
C1 P2 C6 107.71(16)
C6 P2 C2 111.37(17)
C45 P4 C50 107.49(15)
C45 P4 C46 100.67(15)
C50 P4 C46 110.73(16)
C1 P1 Ge1 106.27(11)
O2 Si2 C83 115.95(13)
O2 Si2 C77 111.22(13)
O2 Si2 C72 102.07(13)
C77 Si2 C83 109.48(15)
C77 Si2 C72 110.35(15)
C72 Si2 C83 107.42(15)
O1 Si1 C33 114.66(13)
O1 Si1 C27 108.10(13)
O1 Si1 C39 100.94(13)
C27 Si1 C33 114.52(15)
C27 Si1 C39 108.94(15)
C39 Si1 C33 108.72(14)
C45 O2 Si2 134.7(2)
C1 O1 Si1 130.6(2)
C38 C33 Si1 124.1(3)
C38 C33 C34 117.2(3)
C34 C33 Si1 118.6(2)
C55 C54 Ge2 122.1(3)
C59 C54 Ge2 120.6(3)
C59 C54 C55 117.3(3)
C71 C66 Ge2 120.0(3)
C71 C66 C67 118.4(3)
C67 C66 Ge2 121.5(2)
C11 C10 Ge1 122.6(3)
C11 C10 C15 117.9(3)
C15 C10 Ge1 119.5(3)
C88 C83 Si2 120.6(3)
C88 C83 C84 117.0(3)
C84 C83 Si2 122.3(2)
C61 C60 Ge2 120.1(2)
C61 C60 C65 117.3(3)
C65 C60 Ge2 122.6(2)
C82 C77 Si2 120.7(3)
C82 C77 C78 116.8(3)
C78 C77 Si2 122.4(3)
C54 C55 H55 119.3
C56 C55 C54 121.3(4)
C56 C55 H55 119.3
C27 C32 H32 119.3
C31 C32 H32 119.3
C31 C32 C27 121.3(3)
C17 C16 Ge1 119.4(3)
C17 C16 C21 117.3(3)
C21 C16 Ge1 123.3(3)
C23 C22 Ge1 121.5(2)
C23 C22 C26 117.0(3)
C26 C22 Ge1 121.5(2)
C77 C82 H82 118.8
C81 C82 C77 122.3(4)
C81 C82 H82 118.8
C0AA C72 Si2 119.4(3)
C73 C72 Si2 124.0(3)
C73 C72 C0AA 116.5(3)
C83 C88 H88 119.0
C87 C88 C83 121.9(3)
C87 C88 H88 119.0
P1 C1 P2 123.40(18)
O1 C1 P2 112.1(2)
O1 C1 P1 124.5(2)
P3 C45 P4 122.62(18)
O2 C45 P3 123.7(2)
O2 C45 P4 113.6(2)
C83 C84 H84 119.4
C85 C84 C83 121.2(3)
C85 C84 H84 119.4
C32 C27 Si1 127.1(3)
C28 C27 Si1 116.4(3)
C28 C27 C32 116.5(3)
C72 C0AA H0AA 119.1
C76 C0AA C72 121.8(3)
C76 C0AA H0AA 119.1
C10 C11 H11 119.7
C10 C11 C12 120.7(4)
C12 C11 H11 119.7
C33 C38 H38 119.4
C37 C38 C33 121.2(3)
C37 C38 H38 119.4
C22 C23 H23 119.0
C24 C23 C22 121.9(3)
C24 C23 H23 119.0
C58 C57 H57 120.0
C58 C57 C56 120.0(4)
C56 C57 H57 120.0
C66 C71 H71 119.8
C66 C71 C70 120.4(4)
C70 C71 H71 119.8
C22 C26 H26 119.2
C25 C26 C22 121.6(3)
C25 C26 H26 119.2
C66 C67 H67 119.5
C68 C67 C66 120.9(3)
C68 C67 H67 119.5
C21 C20 H20 120.0
C19 C20 H20 120.0
C19 C20 C21 119.9(4)
C16 C17 H17 119.0
C18 C17 C16 122.0(4)
C18 C17 H17 119.0
C40 C39 Si1 122.1(3)
C44 C39 Si1 120.8(3)
C44 C39 C40 117.1(3)
C64 C63 H63 120.4
C64 C63 C62 119.1(3)
C62 C63 H63 120.4
C54 C59 H59 119.1
C58 C59 C54 121.8(3)
C58 C59 H59 119.1
C60 C61 H61 119.3
C62 C61 C60 121.4(3)
C62 C61 H61 119.3
C16 C21 C20 120.9(4)
C16 C21 H21 119.5
C20 C21 H21 119.5
C57 C58 C59 119.6(4)
C57 C58 H58 120.2
C59 C58 H58 120.2
C60 C65 H65 119.3
C64 C65 C60 121.4(3)
C64 C65 H65 119.3
C33 C34 H34 119.3
C35 C34 C33 121.4(3)
C35 C34 H34 119.3
C26 C25 H25 120.0
C6AA C25 C26 120.0(3)
C6AA C25 H25 120.0
C10 C15 H15 119.3
C14 C15 C10 121.4(4)
C14 C15 H15 119.3
C38 C37 H37 119.6
C38 C37 C36 120.8(3)
C36 C37 H37 119.6
C52 C50 P4 119.0(2)
C51 C50 P4 105.0(2)
C51 C50 C52 108.8(3)
C53 C50 P4 106.5(2)
C53 C50 C52 109.4(3)
C53 C50 C51 107.4(3)
C84 C85 H85 120.1
C86 C85 C84 119.8(3)
C86 C85 H85 120.1
C63 C64 C65 120.5(3)
C63 C64 H64 119.7
C65 C64 H64 119.7
C39 C40 H40 119.5
C41 C40 C39 121.0(4)
C41 C40 H40 119.5
C73 C74 H74 120.0
C75 C74 H74 120.0
C75 C74 C73 119.9(3)
C72 C73 C74 122.1(3)
C72 C73 H73 119.0
C74 C73 H73 119.0
C5 C2 P2 105.4(2)
C4 C2 P2 116.7(3)
C4 C2 C5 108.6(3)
C4 C2 C3 109.1(4)
C3 C2 P2 107.7(3)
C3 C2 C5 109.1(4)
C25 C6AA H6AA 119.9
C25 C6AA C24 120.2(3)
C24 C6AA H6AA 119.9
C55 C56 C57 120.0(4)
C55 C56 H56 120.0
C57 C56 H56 120.0
C23 C24 H24 120.4
C6AA C24 C23 119.3(3)
C6AA C24 H24 120.4
C7 C6 P2 120.3(3)
C7 C6 C8 109.0(3)
C9 C6 P2 105.8(2)
C9 C6 C7 109.5(3)
C9 C6 C8 106.9(3)
C8 C6 P2 104.6(3)
C67 C68 H68 119.8
C69 C68 C67 120.4(4)
C69 C68 H68 119.8
C11 C12 H12 119.6
C13 C12 C11 120.8(4)
C13 C12 H12 119.6
H47A C47 H47B 109.5
H47A C47 H47C 109.5
H47B C47 H47C 109.5
C46 C47 H47A 109.5
C46 C47 H47B 109.5
C46 C47 H47C 109.5
C39 C44 H44 119.1
C43 C44 C39 121.8(4)
C43 C44 H44 119.1
C47 C46 P4 105.5(2)
C47 C46 C49 107.4(3)
C47 C46 C48 109.7(3)
C49 C46 P4 116.4(3)
C48 C46 P4 107.9(3)
C48 C46 C49 109.7(3)
C37 C36 H36 120.2
C35 C36 C37 119.6(4)
C35 C36 H36 120.2
C12 C13 H13 120.3
C12 C13 C14 119.4(3)
C14 C13 H13 120.3
C27 C28 H28 118.7
C29 C28 C27 122.7(4)
C29 C28 H28 118.7
C88 C87 H87 120.0
C86 C87 C88 120.0(3)
C86 C87 H87 120.0
C32 C31 H31 119.8
C30 C31 C32 120.4(3)
C30 C31 H31 119.8
C77 C78 H78 119.5
C79 C78 C77 121.0(4)
C79 C78 H78 119.5
C63 C62 H62 119.9
C61 C62 C63 120.2(3)
C61 C62 H62 119.9
C17 C18 H18 120.2
C19 C18 C17 119.7(4)
C19 C18 H18 120.2
C74 C75 H75 120.5
C74 C75 C76 119.1(4)
C76 C75 H75 120.5
C31 C30 H30 120.2
C31 C30 C29 119.7(3)
C29 C30 H30 120.2
C20 C19 C18 120.2(4)
C20 C19 H19 119.9
C18 C19 H19 119.9
C34 C35 H35 120.1
C36 C35 C34 119.8(3)
C36 C35 H35 120.1
C50 C52 H52A 109.5
C50 C52 H52B 109.5
C50 C52 H52C 109.5
H52A C52 H52B 109.5
H52A C52 H52C 109.5
H52B C52 H52C 109.5
C50 C51 H51A 109.5
C50 C51 H51B 109.5
C50 C51 H51C 109.5
H51A C51 H51B 109.5
H51A C51 H51C 109.5
H51B C51 H51C 109.5
C82 C81 H81 120.3
C80 C81 C82 119.4(4)
C80 C81 H81 120.3
C85 C86 H86 119.9
C87 C86 C85 120.2(4)
C87 C86 H86 119.9
C28 C29 C30 119.4(4)
C28 C29 H29 120.3
C30 C29 H29 120.3
C68 C69 H69 120.2
C68 C69 C70 119.5(3)
C70 C69 H69 120.2
C0AA C76 C75 120.6(4)
C0AA C76 H76 119.7
C75 C76 H76 119.7
C71 C70 H70 119.8
C69 C70 C71 120.3(4)
C69 C70 H70 119.8
C6 C7 H7A 109.5
C6 C7 H7B 109.5
C6 C7 H7C 109.5
H7A C7 H7B 109.5
H7A C7 H7C 109.5
H7B C7 H7C 109.5
C40 C41 H41 119.8
C42 C41 C40 120.4(4)
C42 C41 H41 119.8
C50 C53 H53A 109.5
C50 C53 H53B 109.5
C50 C53 H53C 109.5
H53A C53 H53B 109.5
H53A C53 H53C 109.5
H53B C53 H53C 109.5
C41 C42 H42 120.3
C41 C42 C43 119.4(4)
C43 C42 H42 120.3
C6 C9 H9A 109.5
C6 C9 H9B 109.5
C6 C9 H9C 109.5
H9A C9 H9B 109.5
H9A C9 H9C 109.5
H9B C9 H9C 109.5
C2 C5 H5A 109.5
C2 C5 H5B 109.5
C2 C5 H5C 109.5
H5A C5 H5B 109.5
H5A C5 H5C 109.5
H5B C5 H5C 109.5
C15 C14 C13 119.8(4)
C15 C14 H14 120.1
C13 C14 H14 120.1
C44 C43 C42 120.3(4)
C44 C43 H43 119.9
C42 C43 H43 119.9
C6 C8 H8A 109.5
C6 C8 H8B 109.5
C6 C8 H8C 109.5
H8A C8 H8B 109.5
H8A C8 H8C 109.5
H8B C8 H8C 109.5
C78 C79 H79 120.3
C80 C79 C78 119.4(4)
C80 C79 H79 120.3
C46 C49 H49A 109.5
C46 C49 H49B 109.5
C46 C49 H49C 109.5
H49A C49 H49B 109.5
H49A C49 H49C 109.5
H49B C49 H49C 109.5
C81 C80 C79 121.1(4)
C81 C80 H80 119.5
C79 C80 H80 119.5
C46 C48 H48A 109.5
C46 C48 H48B 109.5
C46 C48 H48C 109.5
H48A C48 H48B 109.5
H48A C48 H48C 109.5
H48B C48 H48C 109.5
C2 C4 H4A 109.5
C2 C4 H4B 109.5
C2 C4 H4C 109.5
H4A C4 H4B 109.5
H4A C4 H4C 109.5
H4B C4 H4C 109.5
C2 C3 H3A 109.5
C2 C3 H3B 109.5
C2 C3 H3C 109.5
H3A C3 H3B 109.5
H3A C3 H3C 109.5
H3B C3 H3C 109.5

loop_
_geom_bond_atom_site_label_1
_geom_bond_atom_site_label_2
_geom_bond_distance
Ge2 P3 2.3211(10)
Ge2 C54 1.956(3)
Ge2 C66 1.957(3)
Ge2 C60 1.947(3)
Ge1 P1 2.3257(10)
Ge1 C10 1.952(3)
Ge1 C16 1.959(3)
Ge1 C22 1.937(3)
P3 C45 1.694(3)
P2 C1 1.862(3)
P2 C2 1.910(4)
P2 C6 1.898(4)
P4 C45 1.861(3)
P4 C50 1.904(3)
P4 C46 1.912(4)
P1 C1 1.689(3)
Si2 O2 1.689(2)
Si2 C83 1.867(3)
Si2 C77 1.860(3)
Si2 C72 1.865(3)
Si1 O1 1.693(2)
Si1 C33 1.872(3)
Si1 C27 1.855(3)
Si1 C39 1.872(3)
O2 C45 1.371(4)
O1 C1 1.370(4)
C33 C38 1.399(5)
C33 C34 1.400(4)
C54 C55 1.391(4)
C54 C59 1.389(4)
C66 C71 1.388(5)
C66 C67 1.392(5)
C10 C11 1.383(5)
C10 C15 1.386(5)
C83 C88 1.389(4)
C83 C84 1.406(5)
C60 C61 1.386(4)
C60 C65 1.390(4)
C77 C82 1.397(5)
C77 C78 1.401(5)
C55 H55 0.9500
C55 C56 1.379(5)
C32 H32 0.9500
C32 C27 1.401(5)
C32 C31 1.380(5)
C16 C17 1.385(5)
C16 C21 1.393(5)
C22 C23 1.391(4)
C22 C26 1.392(4)
C82 H82 0.9500
C82 C81 1.372(5)
C72 C0AA 1.398(4)
C72 C73 1.388(4)
C88 H88 0.9500
C88 C87 1.381(5)
C84 H84 0.9500
C84 C85 1.386(5)
C27 C28 1.392(5)
C0AA H0AA 0.9500
C0AA C76 1.377(5)
C11 H11 0.9500
C11 C12 1.392(5)
C38 H38 0.9500
C38 C37 1.374(5)
C23 H23 0.9500
C23 C24 1.383(5)
C57 H57 0.9500
C57 C58 1.368(5)
C57 C56 1.383(5)
C71 H71 0.9500
C71 C70 1.395(5)
C26 H26 0.9500
C26 C25 1.378(5)
C67 H67 0.9500
C67 C68 1.386(5)
C20 H20 0.9500
C20 C21 1.401(5)
C20 C19 1.366(5)
C17 H17 0.9500
C17 C18 1.381(5)
C39 C40 1.400(5)
C39 C44 1.395(5)
C63 H63 0.9500
C63 C64 1.370(5)
C63 C62 1.383(5)
C59 H59 0.9500
C59 C58 1.387(5)
C61 H61 0.9500
C61 C62 1.380(5)
C21 H21 0.9500
C58 H58 0.9500
C65 H65 0.9500
C65 C64 1.377(5)
C34 H34 0.9500
C34 C35 1.391(5)
C25 H25 0.9500
C25 C6AA 1.372(5)
C15 H15 0.9500
C15 C14 1.382(5)
C37 H37 0.9500
C37 C36 1.382(5)
C50 C52 1.541(5)
C50 C51 1.536(5)
C50 C53 1.529(5)
C85 H85 0.9500
C85 C86 1.383(5)
C64 H64 0.9500
C40 H40 0.9500
C40 C41 1.386(5)
C74 H74 0.9500
C74 C73 1.392(5)
C74 C75 1.377(5)
C73 H73 0.9500
C2 C5 1.527(5)
C2 C4 1.519(5)
C2 C3 1.524(5)
C6AA H6AA 0.9500
C6AA C24 1.380(5)
C56 H56 0.9500
C24 H24 0.9500
C6 C7 1.529(5)
C6 C9 1.528(5)
C6 C8 1.544(5)
C68 H68 0.9500
C68 C69 1.375(5)
C12 H12 0.9500
C12 C13 1.361(5)
C47 H47A 0.9800
C47 H47B 0.9800
C47 H47C 0.9800
C47 C46 1.517(5)
C44 H44 0.9500
C44 C43 1.375(5)
C46 C49 1.530(5)
C46 C48 1.523(5)
C36 H36 0.9500
C36 C35 1.378(5)
C13 H13 0.9500
C13 C14 1.387(5)
C28 H28 0.9500
C28 C29 1.375(5)
C87 H87 0.9500
C87 C86 1.368(5)
C31 H31 0.9500
C31 C30 1.377(5)
C78 H78 0.9500
C78 C79 1.393(6)
C62 H62 0.9500
C18 H18 0.9500
C18 C19 1.378(5)
C75 H75 0.9500
C75 C76 1.381(5)
C30 H30 0.9500
C30 C29 1.383(5)
C19 H19 0.9500
C35 H35 0.9500
C52 H52A 0.9800
C52 H52B 0.9800
C52 H52C 0.9800
C51 H51A 0.9800
C51 H51B 0.9800
C51 H51C 0.9800
C81 H81 0.9500
C81 C80 1.367(6)
C86 H86 0.9500
C29 H29 0.9500
C69 H69 0.9500
C69 C70 1.382(5)
C76 H76 0.9500
C70 H70 0.9500
C7 H7A 0.9800
C7 H7B 0.9800
C7 H7C 0.9800
C41 H41 0.9500
C41 C42 1.379(6)
C53 H53A 0.9800
C53 H53B 0.9800
C53 H53C 0.9800
C42 H42 0.9500
C42 C43 1.380(6)
C9 H9A 0.9800
C9 H9B 0.9800
C9 H9C 0.9800
C5 H5A 0.9800
C5 H5B 0.9800
C5 H5C 0.9800
C14 H14 0.9500
C43 H43 0.9500
C8 H8A 0.9800
C8 H8B 0.9800
C8 H8C 0.9800
C79 H79 0.9500
C79 C80 1.372(6)
C49 H49A 0.9800
C49 H49B 0.9800
C49 H49C 0.9800
C80 H80 0.9500
C48 H48A 0.9800
C48 H48B 0.9800
C48 H48C 0.9800
C4 H4A 0.9800
C4 H4B 0.9800
C4 H4C 0.9800
C3 H3A 0.9800
C3 H3B 0.9800
C3 H3C 0.9800
